data_7109604
loop_
_publ_author_name
'Yun-Ting Wang'
'Meng-Ting Chang'
'Gene-Hsiang Lee'
'Shie-Ming Peng'
'Ching-Wen Chiu'

_publ_section_title
;
 Planar tris-N-heterocyclic carbenes
;
_journal_name_full Chem.Commun.
_journal_page_first 7258
_journal_paper_doi 10.1039/c3cc43278e
_journal_volume 49
_journal_year 2013
_chemical_formula_sum 'C75 H90 N6'
_chemical_formula_weight 1075.53
_chemical_name_systematic
; 
 ? 
;
_space_group_IT_number 11
_symmetry_cell_setting monoclinic
_symmetry_space_group_name_Hall '-P 2yb'
_symmetry_space_group_name_H-M 'P 1 21/m 1'
_atom_sites_solution_hydrogens geom
_atom_sites_solution_primary direct
_atom_sites_solution_secondary difmap
_audit_creation_method SHELXL-97
_cell_angle_alpha 90.00
_cell_angle_beta 93.9449(10)
_cell_angle_gamma 90.00
_cell_formula_units_Z 2
_cell_length_a 8.4291(3)
_cell_length_b 33.6359(11)
_cell_length_c 11.6153(3)
_cell_measurement_reflns_used 17070
_cell_measurement_temperature 150(2)
_cell_measurement_theta_max 25.00
_cell_measurement_theta_min 1.21
_cell_volume 3285.37(18)
_computing_cell_refinement DENZO-SMN
_computing_data_collection 'NONIUS COLLECT'
_computing_data_reduction DENZO-SMN
_computing_molecular_graphics 'Bruker SHELXTL'
_computing_publication_material 'Bruker SHELXTL'
_computing_structure_refinement 'SHELXL-97 (Sheldrick, 1997)'
_computing_structure_solution 'SHELXS-97 (Sheldrick, 1990)'
_diffrn_ambient_temperature 150(2)
_diffrn_measured_fraction_theta_full 0.987
_diffrn_measured_fraction_theta_max 0.987
_diffrn_measurement_device_type 'NONIUS KappaCCD'
_diffrn_measurement_method '\w scans'
_diffrn_radiation_monochromator graphite
_diffrn_radiation_source 'fine-focus sealed tube'
_diffrn_radiation_type MoK\a
_diffrn_radiation_wavelength 0.71073
_diffrn_reflns_av_R_equivalents 0.0459
_diffrn_reflns_av_sigmaI/netI 0.0540
_diffrn_reflns_limit_h_max 9
_diffrn_reflns_limit_h_min -9
_diffrn_reflns_limit_k_max 39
_diffrn_reflns_limit_k_min -36
_diffrn_reflns_limit_l_max 13
_diffrn_reflns_limit_l_min -13
_diffrn_reflns_number 17070
_diffrn_reflns_theta_full 25.00
_diffrn_reflns_theta_max 25.00
_diffrn_reflns_theta_min 1.21
_exptl_absorpt_coefficient_mu 0.063
_exptl_absorpt_correction_T_max 0.996
_exptl_absorpt_correction_T_min 0.956
_exptl_absorpt_correction_type multi-scan
_exptl_crystal_colour colorless
_exptl_crystal_density_diffrn 1.087
_exptl_crystal_density_method 'not measured'
_exptl_crystal_description plate
_exptl_crystal_F_000 1164
_exptl_crystal_size_max 0.50
_exptl_crystal_size_mid 0.35
_exptl_crystal_size_min 0.11
_refine_diff_density_max 0.147
_refine_diff_density_min -0.288
_refine_diff_density_rms 0.063
_refine_ls_extinction_method none
_refine_ls_goodness_of_fit_ref 1.062
_refine_ls_hydrogen_treatment constr
_refine_ls_matrix_type full
_refine_ls_number_parameters 404
_refine_ls_number_reflns 5808
_refine_ls_number_restraints 0
_refine_ls_restrained_S_all 1.062
_refine_ls_R_factor_all 0.0843
_refine_ls_R_factor_gt 0.0449
_refine_ls_shift/su_max 0.001
_refine_ls_shift/su_mean 0.000
_refine_ls_structure_factor_coef Fsqd
_refine_ls_weighting_details 'calc w=1/[\s^2^(Fo^2^)+(0.0776P)^2^+0.0000P] where P=(Fo^2^+2Fc^2^)/3'
_refine_ls_weighting_scheme calc
_refine_ls_wR_factor_gt 0.1145
_refine_ls_wR_factor_ref 0.1411
_reflns_number_gt 3739
_reflns_number_total 5808
_reflns_threshold_expression >2sigma(I)
_cod_data_source_file c3cc43278e.txt
_cod_data_source_block ic15984
_cod_original_sg_symbol_H-M P2(1)/m
_cod_database_code 7109604

loop_
_symmetry_equiv_pos_as_xyz
'x, y, z'
'-x, y+1/2, -z'
'-x, -y, -z'
'x, -y-1/2, z'

loop_
_atom_site_label
_atom_site_type_symbol
_atom_site_fract_x
_atom_site_fract_y
_atom_site_fract_z
_atom_site_U_iso_or_equiv
_atom_site_adp_type
_atom_site_occupancy
_atom_site_symmetry_multiplicity
_atom_site_calc_flag
_atom_site_refinement_flags
_atom_site_disorder_assembly
_atom_site_disorder_group
N1 N 2.23983(16) 0.13591(4) 0.76857(11) 0.0263(4) Uani 1 1 d . . .
N2 N 2.05050(16) 0.10457(4) 0.67092(12) 0.0271(4) Uani 1 1 d . . .
N3 N 1.36666(16) 0.21768(4) 0.36589(12) 0.0308(4) Uani 1 1 d . . .
C1 C 2.1913(2) 0.09852(5) 0.73531(15) 0.0294(4) Uani 1 1 d . . .
C2 C 1.2818(3) 0.2500 0.3235(2) 0.0345(6) Uani 1 2 d S . .
C3 C 2.13351(19) 0.16536(5) 0.72530(14) 0.0248(4) Uani 1 1 d . . .
C4 C 2.01083(19) 0.14501(5) 0.66311(14) 0.0253(4) Uani 1 1 d . . .
C5 C 1.88766(19) 0.16549(5) 0.60636(14) 0.0276(4) Uani 1 1 d . . .
H5 H 1.8047 0.1513 0.5647 0.033 Uiso 1 1 calc R . .
C6 C 1.88406(19) 0.20718(5) 0.60976(14) 0.0258(4) Uani 1 1 d . . .
C7 C 2.00952(19) 0.22808(5) 0.67117(14) 0.0247(4) Uani 1 1 d . . .
C8 C 2.13324(19) 0.20648(5) 0.72939(14) 0.0270(4) Uani 1 1 d . . .
H8 H 2.2169 0.2202 0.7717 0.032 Uiso 1 1 calc R . .
C9 C 1.50399(19) 0.22923(5) 0.43319(14) 0.0277(4) Uani 1 1 d . . .
C10 C 1.62586(19) 0.20845(5) 0.49108(14) 0.0291(4) Uani 1 1 d . . .
H10 H 1.6243 0.1802 0.4915 0.035 Uiso 1 1 calc R . .
C11 C 1.75208(19) 0.22890(5) 0.54933(14) 0.0256(4) Uani 1 1 d . . .
C12 C 2.3887(2) 0.14350(5) 0.84326(14) 0.0293(4) Uani 1 1 d . . .
C13 C 2.5042(2) 0.16759(6) 0.77528(16) 0.0374(5) Uani 1 1 d . . .
H13A H 2.5305 0.1526 0.7069 0.056 Uiso 1 1 calc R . .
H13B H 2.6015 0.1728 0.8241 0.056 Uiso 1 1 calc R . .
H13C H 2.4546 0.1929 0.7513 0.056 Uiso 1 1 calc R . .
C14 C 2.3452(2) 0.16524(6) 0.95259(15) 0.0389(5) Uani 1 1 d . . .
H14A H 2.2938 0.1906 0.9313 0.058 Uiso 1 1 calc R . .
H14B H 2.4418 0.1703 1.0023 0.058 Uiso 1 1 calc R . .
H14C H 2.2720 0.1488 0.9941 0.058 Uiso 1 1 calc R . .
C15 C 2.4657(2) 0.10410(6) 0.87813(17) 0.0420(5) Uani 1 1 d . . .
H15A H 2.3927 0.0886 0.9224 0.063 Uiso 1 1 calc R . .
H15B H 2.5643 0.1090 0.9257 0.063 Uiso 1 1 calc R . .
H15C H 2.4898 0.0893 0.8088 0.063 Uiso 1 1 calc R . .
C16 C 1.9523(2) 0.07147(5) 0.61699(15) 0.0316(4) Uani 1 1 d . . .
C17 C 1.7864(2) 0.07251(6) 0.66350(17) 0.0407(5) Uani 1 1 d . . .
H17A H 1.7966 0.0716 0.7480 0.061 Uiso 1 1 calc R . .
H17B H 1.7248 0.0495 0.6341 0.061 Uiso 1 1 calc R . .
H17C H 1.7319 0.0970 0.6382 0.061 Uiso 1 1 calc R . .
C18 C 2.0301(2) 0.03185(5) 0.64960(17) 0.0420(5) Uani 1 1 d . . .
H18A H 2.1365 0.0309 0.6207 0.063 Uiso 1 1 calc R . .
H18B H 1.9653 0.0101 0.6153 0.063 Uiso 1 1 calc R . .
H18C H 2.0384 0.0290 0.7338 0.063 Uiso 1 1 calc R . .
C19 C 1.9435(2) 0.07611(6) 0.48558(16) 0.0405(5) Uani 1 1 d . . .
H19A H 1.8986 0.1022 0.4644 0.061 Uiso 1 1 calc R . .
H19B H 1.8756 0.0552 0.4501 0.061 Uiso 1 1 calc R . .
H19C H 2.0505 0.0739 0.4582 0.061 Uiso 1 1 calc R . .
C20 C 1.3183(2) 0.17582(5) 0.34155(15) 0.0322(5) Uani 1 1 d . . .
C21 C 1.2898(2) 0.15528(6) 0.45486(16) 0.0436(5) Uani 1 1 d . . .
H21A H 1.3881 0.1556 0.5051 0.065 Uiso 1 1 calc R . .
H21B H 1.2569 0.1277 0.4397 0.065 Uiso 1 1 calc R . .
H21C H 1.2060 0.1693 0.4929 0.065 Uiso 1 1 calc R . .
C22 C 1.4495(2) 0.15527(6) 0.27904(16) 0.0412(5) Uani 1 1 d . . .
H22A H 1.4734 0.1709 0.2112 0.062 Uiso 1 1 calc R . .
H22B H 1.4139 0.1287 0.2545 0.062 Uiso 1 1 calc R . .
H22C H 1.5454 0.1530 0.3313 0.062 Uiso 1 1 calc R . .
C23 C 1.1658(2) 0.17504(6) 0.26394(19) 0.0502(6) Uani 1 1 d . . .
H23A H 1.0807 0.1881 0.3032 0.075 Uiso 1 1 calc R . .
H23B H 1.1359 0.1474 0.2467 0.075 Uiso 1 1 calc R . .
H23C H 1.1825 0.1891 0.1919 0.075 Uiso 1 1 calc R . .
C24 C 0.9187(5) 0.2500 0.1251(4) 0.0658(10) Uani 1 2 d S . .
H24 H 1.0164 0.2500 0.1710 0.079 Uiso 1 2 calc SR . .
C25 C 0.9170(4) 0.2500 0.0068(4) 0.0647(10) Uani 1 2 d S . .
H25 H 1.0147 0.2500 -0.0294 0.078 Uiso 1 2 calc SR . .
C26 C 0.7772(4) 0.2500 -0.0592(3) 0.0597(9) Uani 1 2 d S . .
H26 H 0.7777 0.2500 -0.1410 0.072 Uiso 1 2 calc SR . .
C27 C 0.6378(4) 0.2500 -0.0084(3) 0.0553(9) Uani 1 2 d S . .
H27 H 0.5405 0.2500 -0.0548 0.066 Uiso 1 2 calc SR . .
C28 C 0.6356(4) 0.2500 0.1080(3) 0.0596(9) Uani 1 2 d S . .
H28 H 0.5368 0.2500 0.1427 0.072 Uiso 1 2 calc SR . .
C29 C 0.7754(6) 0.2500 0.1762(3) 0.0672(10) Uani 1 2 d S . .
H29 H 0.7736 0.2500 0.2579 0.081 Uiso 1 2 calc SR . .
C30 C 0.2891(3) 0.04759(7) 0.2618(2) 0.0644(7) Uani 1 1 d . . .
H30 H 0.2033 0.0657 0.2659 0.077 Uiso 1 1 calc R . .
C31 C 0.3954(3) 0.04249(7) 0.3557(2) 0.0619(7) Uani 1 1 d . . .
H31 H 0.3835 0.0571 0.4245 0.074 Uiso 1 1 calc R . .
C32 C 0.5196(3) 0.01599(6) 0.3495(2) 0.0533(6) Uani 1 1 d . . .
H32 H 0.5937 0.0125 0.4141 0.064 Uiso 1 1 calc R . .
C33 C 0.5367(2) -0.00542(6) 0.25014(18) 0.0469(5) Uani 1 1 d . . .
H33 H 0.6221 -0.0237 0.2463 0.056 Uiso 1 1 calc R . .
C34 C 0.4301(3) -0.00034(6) 0.1568(2) 0.0540(6) Uani 1 1 d . . .
H34 H 0.4412 -0.0153 0.0885 0.065 Uiso 1 1 calc R . .
C35 C 0.3061(3) 0.02659(7) 0.1620(2) 0.0611(7) Uani 1 1 d . . .
H35 H 0.2334 0.0305 0.0968 0.073 Uiso 1 1 calc R . .
C36 C -0.1983(5) 0.12751(19) 0.1327(6) 0.0576(17) Uani 0.761(9) 1 d P A 1
H36 H -0.2357 0.1491 0.1763 0.069 Uiso 0.761(9) 1 calc PR A 1
C37 C -0.2321(6) 0.0893(2) 0.1627(4) 0.0629(15) Uani 0.761(9) 1 d P A 1
H37 H -0.2935 0.0843 0.2267 0.075 Uiso 0.761(9) 1 calc PR A 1
C38 C -0.1765(6) 0.05777(18) 0.0993(5) 0.0641(14) Uani 0.761(9) 1 d P A 1
H38 H -0.1974 0.0312 0.1215 0.077 Uiso 0.761(9) 1 calc PR A 1
C39 C -0.0904(7) 0.0651(2) 0.0038(6) 0.0654(16) Uani 0.761(9) 1 d P A 1
H39 H -0.0555 0.0437 -0.0414 0.079 Uiso 0.761(9) 1 calc PR A 1
C40 C -0.0560(9) 0.1039(2) -0.0247(6) 0.067(2) Uani 0.761(9) 1 d P A 1
H40 H 0.0052 0.1093 -0.0886 0.081 Uiso 0.761(9) 1 calc PR A 1
C41 C -0.1110(7) 0.13478(18) 0.0402(5) 0.0562(16) Uani 0.761(9) 1 d P A 1
H41 H -0.0878 0.1614 0.0201 0.067 Uiso 0.761(9) 1 calc PR A 1
C36' C -0.162(2) 0.1366(7) 0.081(2) 0.0576(17) Uani 0.239(9) 1 d P A 2
H36' H -0.1972 0.1634 0.0842 0.069 Uiso 0.239(9) 1 calc PR A 2
C37' C -0.199(3) 0.1096(8) 0.159(2) 0.0629(15) Uani 0.239(9) 1 d P A 2
H37' H -0.2437 0.1188 0.2271 0.075 Uiso 0.239(9) 1 calc PR A 2
C38' C -0.178(3) 0.0714(7) 0.148(2) 0.0641(14) Uani 0.239(9) 1 d P A 2
H38' H -0.2200 0.0527 0.1989 0.077 Uiso 0.239(9) 1 calc PR A 2
C39' C -0.090(3) 0.0598(8) 0.0569(18) 0.0654(16) Uani 0.239(9) 1 d P A 2
H39' H -0.0593 0.0328 0.0474 0.079 Uiso 0.239(9) 1 calc PR A 2
C40' C -0.051(4) 0.0867(9) -0.013(3) 0.067(2) Uani 0.239(9) 1 d P A 2
H40' H -0.0020 0.0778 -0.0798 0.081 Uiso 0.239(9) 1 calc PR A 2
C41' C -0.071(3) 0.1238(7) -0.004(2) 0.0562(16) Uani 0.239(9) 1 d P A 2
H41' H -0.0253 0.1419 -0.0552 0.067 Uiso 0.239(9) 1 calc PR A 2

loop_
_atom_site_aniso_label
_atom_site_aniso_U_11
_atom_site_aniso_U_22
_atom_site_aniso_U_33
_atom_site_aniso_U_23
_atom_site_aniso_U_13
_atom_site_aniso_U_12
N1 0.0242(8) 0.0246(8) 0.0295(8) -0.0005(6) -0.0029(6) 0.0017(6)
N2 0.0242(8) 0.0229(8) 0.0338(8) -0.0024(6) -0.0015(7) 0.0003(6)
N3 0.0241(8) 0.0349(9) 0.0320(9) 0.0003(7) -0.0075(7) -0.0022(7)
C1 0.0263(10) 0.0290(10) 0.0328(10) -0.0010(8) 0.0013(8) -0.0003(8)
C2 0.0288(15) 0.0393(16) 0.0346(15) 0.000 -0.0032(12) 0.000
C3 0.0227(9) 0.0275(10) 0.0241(9) 0.0004(7) 0.0006(8) 0.0014(8)
C4 0.0235(10) 0.0261(10) 0.0264(9) -0.0009(8) 0.0027(8) -0.0014(8)
C5 0.0215(9) 0.0301(10) 0.0308(10) -0.0017(8) -0.0020(8) -0.0018(8)
C6 0.0224(9) 0.0283(10) 0.0265(9) 0.0008(8) 0.0001(8) 0.0001(8)
C7 0.0218(9) 0.0279(9) 0.0242(9) -0.0001(7) 0.0010(7) 0.0003(7)
C8 0.0241(10) 0.0283(10) 0.0280(10) -0.0025(8) -0.0017(8) -0.0008(8)
C9 0.0221(9) 0.0328(9) 0.0274(10) -0.0010(8) -0.0027(8) -0.0020(8)
C10 0.0261(10) 0.0278(10) 0.0328(11) 0.0006(8) -0.0023(8) -0.0008(8)
C11 0.0222(9) 0.0290(9) 0.0253(9) -0.0001(7) -0.0009(8) -0.0009(7)
C12 0.0246(10) 0.0323(10) 0.0299(10) -0.0007(8) -0.0071(8) 0.0010(8)
C13 0.0259(10) 0.0409(12) 0.0442(12) -0.0009(9) -0.0049(9) 0.0000(8)
C14 0.0395(12) 0.0443(12) 0.0316(11) -0.0012(9) -0.0066(9) -0.0001(9)
C15 0.0361(11) 0.0386(12) 0.0491(12) 0.0033(9) -0.0135(9) 0.0039(9)
C16 0.0285(10) 0.0261(10) 0.0398(11) -0.0039(8) -0.0018(8) -0.0030(8)
C17 0.0299(11) 0.0335(11) 0.0588(13) 0.0001(9) 0.0045(9) -0.0045(9)
C18 0.0387(12) 0.0278(10) 0.0583(13) -0.0051(9) -0.0044(10) -0.0001(9)
C19 0.0403(12) 0.0382(12) 0.0422(12) -0.0084(9) -0.0031(9) -0.0042(9)
C20 0.0288(11) 0.0316(11) 0.0351(11) -0.0018(8) -0.0069(8) -0.0053(8)
C21 0.0415(12) 0.0466(12) 0.0428(12) 0.0002(10) 0.0030(10) -0.0121(10)
C22 0.0432(12) 0.0427(12) 0.0371(11) -0.0067(9) -0.0021(9) -0.0030(10)
C23 0.0408(12) 0.0450(13) 0.0617(15) -0.0084(11) -0.0185(11) -0.0060(10)
C24 0.060(2) 0.042(2) 0.090(3) 0.000 -0.037(2) 0.000
C25 0.046(2) 0.052(2) 0.097(3) 0.000 0.016(2) 0.000
C26 0.073(3) 0.054(2) 0.052(2) 0.000 0.004(2) 0.000
C27 0.048(2) 0.049(2) 0.067(2) 0.000 -0.0121(18) 0.000
C28 0.057(2) 0.045(2) 0.079(3) 0.000 0.023(2) 0.000
C29 0.108(3) 0.045(2) 0.047(2) 0.000 -0.002(2) 0.000
C30 0.0591(16) 0.0402(14) 0.095(2) 0.0024(14) 0.0149(15) 0.0053(12)
C31 0.0686(17) 0.0468(14) 0.0716(18) -0.0093(12) 0.0127(14) -0.0037(13)
C32 0.0497(14) 0.0446(13) 0.0651(15) -0.0011(12) 0.0004(12) -0.0108(11)
C33 0.0394(13) 0.0411(12) 0.0604(14) 0.0004(11) 0.0056(11) -0.0056(10)
C34 0.0587(15) 0.0475(14) 0.0560(14) 0.0027(11) 0.0066(12) -0.0034(12)
C35 0.0583(16) 0.0503(15) 0.0735(17) 0.0127(13) -0.0043(13) -0.0014(12)
C36 0.042(2) 0.080(4) 0.052(4) -0.016(3) 0.004(3) 0.000(3)
C37 0.046(3) 0.097(5) 0.0469(18) 0.013(3) 0.0116(17) -0.013(3)
C38 0.060(2) 0.063(3) 0.069(4) 0.018(2) -0.002(3) -0.002(2)
C39 0.0494(19) 0.081(3) 0.065(4) -0.027(4) 0.000(3) 0.0025(19)
C40 0.066(2) 0.094(7) 0.043(2) -0.009(4) 0.0127(16) -0.042(5)
C41 0.050(3) 0.063(3) 0.055(5) -0.003(3) -0.003(3) -0.020(2)
C36' 0.042(2) 0.080(4) 0.052(4) -0.016(3) 0.004(3) 0.000(3)
C37' 0.046(3) 0.097(5) 0.0469(18) 0.013(3) 0.0116(17) -0.013(3)
C38' 0.060(2) 0.063(3) 0.069(4) 0.018(2) -0.002(3) -0.002(2)
C39' 0.0494(19) 0.081(3) 0.065(4) -0.027(4) 0.000(3) 0.0025(19)
C40' 0.066(2) 0.094(7) 0.043(2) -0.009(4) 0.0127(16) -0.042(5)
C41' 0.050(3) 0.063(3) 0.055(5) -0.003(3) -0.003(3) -0.020(2)

loop_
_atom_type_symbol
_atom_type_description
_atom_type_scat_dispersion_real
_atom_type_scat_dispersion_imag
_atom_type_scat_source
C C 0.0033 0.0016 'International Tables Vol C Tables 4.2.6.8 and 6.1.1.4'
H H 0.0000 0.0000 'International Tables Vol C Tables 4.2.6.8 and 6.1.1.4'
N N 0.0061 0.0033 'International Tables Vol C Tables 4.2.6.8 and 6.1.1.4'

loop_
_geom_angle_atom_site_label_1
_geom_angle_atom_site_label_2
_geom_angle_atom_site_label_3
_geom_angle
_geom_angle_site_symmetry_1
_geom_angle_site_symmetry_3
C1 N1 C3 112.06(13) . .
C1 N1 C12 122.80(13) . .
C3 N1 C12 125.13(13) . .
C1 N2 C4 111.85(13) . .
C1 N2 C16 123.31(14) . .
C4 N2 C16 124.84(14) . .
C2 N3 C9 111.67(15) . .
C2 N3 C20 123.47(14) . .
C9 N3 C20 124.85(14) . .
N1 C1 N2 104.33(14) . .
N3 C2 N3 104.6(2) . 4_565
C8 C3 C4 120.25(15) . .
C8 C3 N1 134.00(15) . .
C4 C3 N1 105.69(14) . .
C5 C4 C3 120.61(16) . .
C5 C4 N2 133.27(15) . .
C3 C4 N2 106.06(14) . .
C4 C5 C6 120.26(15) . .
C5 C6 C7 119.46(15) . .
C5 C6 C11 120.06(15) . .
C7 C6 C11 120.48(15) . .
C8 C7 C6 119.21(15) . .
C8 C7 C7 121.12(9) . 4_565
C6 C7 C7 119.66(9) . 4_565
C3 C8 C7 120.20(15) . .
C10 C9 C9 120.46(10) . 4_565
C10 C9 N3 133.49(16) . .
C9 C9 N3 106.04(9) 4_565 .
C9 C10 C11 120.13(16) . .
C10 C11 C11 119.40(10) . 4_565
C10 C11 C6 120.76(15) . .
C11 C11 C6 119.83(9) 4_565 .
N1 C12 C15 109.36(14) . .
N1 C12 C13 109.22(13) . .
C15 C12 C13 108.97(14) . .
N1 C12 C14 108.81(14) . .
C15 C12 C14 108.54(14) . .
C13 C12 C14 111.90(15) . .
N2 C16 C18 109.32(14) . .
N2 C16 C19 109.21(14) . .
C18 C16 C19 109.15(15) . .
N2 C16 C17 109.05(14) . .
C18 C16 C17 108.64(15) . .
C19 C16 C17 111.44(16) . .
N3 C20 C23 109.81(14) . .
N3 C20 C21 108.85(14) . .
C23 C20 C21 109.17(16) . .
N3 C20 C22 108.70(14) . .
C23 C20 C22 108.70(15) . .
C21 C20 C22 111.60(16) . .
C25 C24 C29 118.7(3) . .
C26 C25 C24 120.9(3) . .
C27 C26 C25 119.9(3) . .
C26 C27 C28 120.6(3) . .
C27 C28 C29 120.4(3) . .
C28 C29 C24 119.5(3) . .
C35 C30 C31 120.4(2) . .
C30 C31 C32 119.7(2) . .
C33 C32 C31 120.3(2) . .
C34 C33 C32 119.8(2) . .
C33 C34 C35 120.1(2) . .
C30 C35 C34 119.7(2) . .
C37 C36 C41 120.1(4) . .
C36 C37 C38 119.9(3) . .
C39 C38 C37 120.1(4) . .
C40 C39 C38 119.2(5) . .
C39 C40 C41 119.7(5) . .
C36 C41 C40 120.9(4) . .
C37' C36' C41' 117(2) . .
C38' C37' C36' 124(2) . .
C37' C38' C39' 116(2) . .
C40' C39' C38' 117(2) . .
C41' C40' C39' 127(3) . .
C40' C41' C36' 117(2) . .

loop_
_geom_bond_atom_site_label_1
_geom_bond_atom_site_label_2
_geom_bond_distance
_geom_bond_site_symmetry_2
N1 C1 1.370(2) .
N1 C3 1.405(2) .
N1 C12 1.498(2) .
N2 C1 1.374(2) .
N2 C4 1.402(2) .
N2 C16 1.498(2) .
N3 C2 1.374(2) .
N3 C9 1.406(2) .
N3 C20 1.487(2) .
C2 N3 1.374(2) 4_565
C3 C8 1.384(2) .
C3 C4 1.399(2) .
C4 C5 1.376(2) .
C5 C6 1.403(2) .
C6 C7 1.420(2) .
C6 C11 1.469(2) .
C7 C8 1.405(2) .
C7 C7 1.475(3) 4_565
C9 C10 1.379(2) .
C9 C9 1.397(3) 4_565
C10 C11 1.401(2) .
C11 C11 1.419(3) 4_565
C12 C15 1.518(2) .
C12 C13 1.527(2) .
C12 C14 1.532(2) .
C16 C18 1.521(2) .
C16 C19 1.531(2) .
C16 C17 1.534(2) .
C20 C23 1.519(2) .
C20 C21 1.520(2) .
C20 C22 1.529(3) .
C24 C25 1.373(5) .
C24 C29 1.381(5) .
C25 C26 1.361(5) .
C26 C27 1.350(4) .
C27 C28 1.354(4) .
C28 C29 1.374(5) .
C30 C35 1.374(3) .
C30 C31 1.374(3) .
C31 C32 1.381(3) .
C32 C33 1.376(3) .
C33 C34 1.370(3) .
C34 C35 1.387(3) .
C36 C37 1.366(6) .
C36 C41 1.366(6) .
C37 C38 1.391(7) .
C38 C39 1.389(7) .
C39 C40 1.382(8) .
C40 C41 1.382(8) .
C36' C37' 1.34(3) .
C36' C41' 1.36(2) .
C37' C38' 1.31(3) .
C38' C39' 1.39(3) .
C39' C40' 1.27(4) .
C40' C41' 1.26(4) .
